data_7035904
loop_
_publ_author_name
'Yuan, Jian'
'Bourgeois, Cheryl J.'
'Rheingold, Arnold L.'
'Hughes, Russell P.'

_publ_section_title
;
 Synthesis, structure, and reactivity of iridium perfluorocarbene
 complexes: regio- and stereo-specific addition of HCl across a metal
 carbon double bond.
;
_journal_issue 45
_journal_name_full 'Dalton transactions (Cambridge, England : 2003)'
_journal_page_first 19528
_journal_page_last 19542
_journal_paper_doi 10.1039/c5dt02275d
_journal_volume 44
_journal_year 2015
_chemical_formula_moiety 'C16 H24 F6 Ir P'
_chemical_formula_sum 'C16 H24 F6 Ir P'
_chemical_formula_weight 553.52
_space_group_crystal_system monoclinic
_space_group_IT_number 14
_space_group_name_Hall '-P 2yn'
_space_group_name_H-M_alt 'P 1 21/n 1'
_symmetry_space_group_name_Hall '-P 2yn'
_symmetry_space_group_name_H-M 'P 1 21/n 1'
_atom_sites_solution_hydrogens geom
_atom_sites_solution_primary direct
_audit_creation_date 2015-07-13
_audit_creation_method
;
Olex2 1.2
(compiled 2015.01.26 svn.r3150 for OlexSys, GUI svn.r4998)
;
_audit_update_record
;
2015-07-14 deposited with the CCDC.
2015-07-20 downloaded from the CCDC.
;
_cell_angle_alpha 90
_cell_angle_beta 100.450(8)
_cell_angle_gamma 90
_cell_formula_units_Z 4
_cell_length_a 8.379(5)
_cell_length_b 13.834(7)
_cell_length_c 17.073(9)
_cell_measurement_reflns_used 9411
_cell_measurement_temperature 218.15
_cell_measurement_theta_max 27.875
_cell_measurement_theta_min 2.426
_cell_volume 1946.2(18)
_computing_cell_refinement 'SAINT v7.06A (Bruker, 2003)'
_computing_data_reduction 'SAINT v7.06A (Bruker, 2003)'
_computing_molecular_graphics 'Olex2 (Dolomanov et al., 2009)'
_computing_publication_material 'Olex2 (Dolomanov et al., 2009)'
_computing_structure_refinement 'XL (Sheldrick, 2008)'
_computing_structure_solution 'ShelXT (Sheldrick, 2015)'
_diffrn_ambient_temperature 218.15
_diffrn_measured_fraction_theta_full 1.000
_diffrn_measured_fraction_theta_max 0.908
_diffrn_measurement_device_type 'CCD area detector'
_diffrn_measurement_method 'phi and omega scans'
_diffrn_radiation_monochromator graphite
_diffrn_radiation_type MoK\a
_diffrn_radiation_wavelength 0.71073
_diffrn_reflns_av_R_equivalents 0.0374
_diffrn_reflns_av_unetI/netI 0.0340
_diffrn_reflns_laue_measured_fraction_full 1.000
_diffrn_reflns_laue_measured_fraction_max 0.908
_diffrn_reflns_limit_h_max 10
_diffrn_reflns_limit_h_min -9
_diffrn_reflns_limit_k_max 18
_diffrn_reflns_limit_k_min -17
_diffrn_reflns_limit_l_max 22
_diffrn_reflns_limit_l_min -22
_diffrn_reflns_number 13762
_diffrn_reflns_point_group_measured_fraction_full 1.000
_diffrn_reflns_point_group_measured_fraction_max 0.908
_diffrn_reflns_theta_full 25.242
_diffrn_reflns_theta_max 28.134
_diffrn_reflns_theta_min 2.426
_exptl_absorpt_coefficient_mu 6.992
_exptl_absorpt_correction_T_max 0.6552
_exptl_absorpt_correction_T_min 0.525861
_exptl_absorpt_correction_type multi-scan
_exptl_absorpt_process_details
;
SADABS v.2.10 (Bruker,2003) was used for absorption correction.
R(int) was 0.1324 before and 0.0385 after correction.
The Ratio of minimum to maximum transmission is 0.5259.
The \l/2 correction factor is 0.0015.
;
_exptl_crystal_colour YELLOW
_exptl_crystal_density_diffrn 1.889
_exptl_crystal_description PLATE
_exptl_crystal_F_000 1064
_exptl_crystal_size_max 0.35
_exptl_crystal_size_mid 0.25
_exptl_crystal_size_min 0.1
_refine_diff_density_max 1.802
_refine_diff_density_min -1.561
_refine_diff_density_rms 0.121
_refine_ls_extinction_method none
_refine_ls_goodness_of_fit_ref 1.038
_refine_ls_hydrogen_treatment constr
_refine_ls_matrix_type full
_refine_ls_number_parameters 271
_refine_ls_number_reflns 4323
_refine_ls_number_restraints 10
_refine_ls_restrained_S_all 1.043
_refine_ls_R_factor_all 0.0371
_refine_ls_R_factor_gt 0.0320
_refine_ls_shift/su_max 0.002
_refine_ls_shift/su_mean 0.000
_refine_ls_structure_factor_coef Fsqd
_refine_ls_weighting_details 'w=1/[\s^2^(Fo^2^)+(0.0375P)^2^+4.5862P] where P=(Fo^2^+2Fc^2^)/3'
_refine_ls_weighting_scheme calc
_refine_ls_wR_factor_gt 0.0796
_refine_ls_wR_factor_ref 0.0829
_reflns_Friedel_coverage 0.000
_reflns_number_gt 3812
_reflns_number_total 4323
_reflns_threshold_expression 'I > 2\s(I)'
_cod_data_source_file c5dt02275d2.cif
_cod_data_source_block rph342
_cod_depositor_comments 'Adding full bibliography for 7035903--7035909.cif.'
_cod_database_code 7035904
_shelx_space_group_comment
;
The symmetry employed for this shelxl refinement is uniquely defined
by the following loop, which should always be used as a source of
symmetry information in preference to the above space-group names.
They are only intended as comments.
;
_shelx_estimated_absorpt_t_max 0.542
_shelx_estimated_absorpt_t_min 0.193
_olex2_refinement_description
;
1. Fixed Uiso
 At 1.5 times of:
  All C(H,H,H) groups
2. Restrained distances
 C12-F2 = C12-F2A = C12-F3 = C12-F3A
 1.4 with sigma of 0.02
 C13-F4 = C13-F4A = C13-F5 = C13-F5A = C13-F6 = C13-F6A
 1.35 with sigma of 0.02
3. Others
 Sof(F2A)=Sof(F3A)=Sof(F4A)=Sof(F5A)=Sof(F6A)=1-FVAR(1)
 Sof(F2)=Sof(F3)=Sof(F4)=Sof(F5)=Sof(F6)=FVAR(1)
4.a Idealised Me refined as rotating group:
 C6(H6A,H6B,H6C), C7(H7A,H7B,H7C), C8(H8A,H8B,H8C), C9(H9A,H9B,H9C), C10(H10A,
 H10B,H10C), C14(H14A,H14B,H14C), C15(H15A,H15B,H15C), C16(H16A,H16B,H16C)
;
_shelx_shelxl_version_number 2014/7
_olex2_submission_special_instructions 'No special instructions were received'

loop_
_space_group_symop_operation_xyz
'x, y, z'
'-x+1/2, y+1/2, -z+1/2'
'-x, -y, -z'
'x-1/2, -y-1/2, z-1/2'

loop_
_atom_site_label
_atom_site_type_symbol
_atom_site_fract_x
_atom_site_fract_y
_atom_site_fract_z
_atom_site_U_iso_or_equiv
_atom_site_adp_type
_atom_site_occupancy
_atom_site_site_symmetry_order
_atom_site_calc_flag
_atom_site_refinement_flags_posn
_atom_site_refinement_flags_occupancy
_atom_site_disorder_assembly
_atom_site_disorder_group
Ir1 Ir 0.90462(2) 0.32953(2) 0.86698(2) 0.03825(8) Uani 1 1 d . . . .
P1 P 0.66645(18) 0.37656(13) 0.79464(10) 0.0601(4) Uani 1 1 d . . . .
F1 F 0.6063(5) 0.2749(4) 0.9268(3) 0.0903(14) Uani 1 1 d . . . .
F2 F 0.751(3) 0.2503(10) 1.0641(8) 0.154(7) Uani 0.74(3) 1 d D P A 1
F3 F 0.9821(11) 0.2118(10) 1.0308(7) 0.088(3) Uani 0.74(3) 1 d D P A 1
F4 F 0.5933(17) 0.0967(13) 0.9847(15) 0.207(10) Uani 0.74(3) 1 d D P A 1
F5 F 0.799(2) 0.0659(12) 1.0677(8) 0.101(5) Uani 0.74(3) 1 d D P A 1
F6 F 0.818(3) 0.0627(6) 0.9461(8) 0.160(8) Uani 0.74(3) 1 d D P A 1
F2A F 0.793(5) 0.249(2) 1.0735(9) 0.093(11) Uani 0.26(3) 1 d D P A 2
F3A F 0.971(2) 0.170(3) 1.005(2) 0.082(10) Uani 0.26(3) 1 d D P A 2
F4A F 0.595(2) 0.128(2) 1.0241(15) 0.097(10) Uani 0.26(3) 1 d D P A 2
F5A F 0.816(7) 0.053(2) 1.061(2) 0.102(17) Uani 0.26(3) 1 d D P A 2
F6A F 0.673(6) 0.078(2) 0.9316(13) 0.115(15) Uani 0.26(3) 1 d D P A 2
C1 C 1.1490(7) 0.2622(4) 0.8689(4) 0.0576(15) Uani 1 1 d . . . .
C2 C 1.1678(7) 0.3423(5) 0.9226(3) 0.0583(15) Uani 1 1 d . . . .
C3 C 1.1240(7) 0.4263(4) 0.8756(4) 0.0586(16) Uani 1 1 d . . . .
C4 C 1.0838(7) 0.3968(5) 0.7958(4) 0.0629(17) Uani 1 1 d . . . .
C5 C 1.0934(7) 0.2964(5) 0.7925(4) 0.0587(15) Uani 1 1 d . . . .
C6 C 1.1953(11) 0.1603(5) 0.8906(8) 0.118(4) Uani 1 1 d . . . .
H6A H 1.3061 0.1490 0.8835 0.176 Uiso 1 1 calc GR . . .
H6B H 1.1230 0.1167 0.8565 0.176 Uiso 1 1 calc GR . . .
H6C H 1.1869 0.1489 0.9457 0.176 Uiso 1 1 calc GR . . .
C7 C 1.2445(10) 0.3412(9) 1.0087(5) 0.123(5) Uani 1 1 d . . . .
H7A H 1.3577 0.3596 1.0144 0.185 Uiso 1 1 calc GR . . .
H7B H 1.2370 0.2767 1.0301 0.185 Uiso 1 1 calc GR . . .
H7C H 1.1886 0.3865 1.0377 0.185 Uiso 1 1 calc GR . . .
C8 C 1.1441(10) 0.5276(6) 0.9054(8) 0.130(5) Uani 1 1 d . . . .
H8A H 1.2523 0.5502 0.9023 0.195 Uiso 1 1 calc GR . . .
H8B H 1.1286 0.5298 0.9603 0.195 Uiso 1 1 calc GR . . .
H8C H 1.0644 0.5687 0.8730 0.195 Uiso 1 1 calc GR . . .
C9 C 1.0598(11) 0.4640(9) 0.7249(7) 0.143(5) Uani 1 1 d . . . .
H9A H 1.1647 0.4836 0.7139 0.215 Uiso 1 1 calc GR . . .
H9B H 1.0000 0.5207 0.7365 0.215 Uiso 1 1 calc GR . . .
H9C H 0.9992 0.4309 0.6789 0.215 Uiso 1 1 calc GR . . .
C10 C 1.0671(11) 0.2360(9) 0.7170(6) 0.119(4) Uani 1 1 d . . . .
H10A H 1.1712 0.2149 0.7059 0.178 Uiso 1 1 calc GR . . .
H10B H 1.0116 0.2744 0.6728 0.178 Uiso 1 1 calc GR . . .
H10C H 1.0017 0.1799 0.7241 0.178 Uiso 1 1 calc GR . . .
C11 C 0.7808(8) 0.2715(4) 0.9342(4) 0.0587(14) Uani 1 1 d . . . .
C12 C 0.8187(8) 0.2097(5) 1.0040(4) 0.0673(17) Uani 1 1 d D . . .
C13 C 0.7448(12) 0.1095(5) 1.0017(4) 0.090(3) Uani 1 1 d D . . .
C14 C 0.6739(10) 0.4439(9) 0.7034(6) 0.133(5) Uani 1 1 d . . . .
H14A H 0.5656 0.4484 0.6718 0.199 Uiso 1 1 calc GR . . .
H14B H 0.7446 0.4108 0.6731 0.199 Uiso 1 1 calc GR . . .
H14C H 0.7155 0.5084 0.7169 0.199 Uiso 1 1 calc GR . . .
C15 C 0.5297(10) 0.2799(8) 0.7522(6) 0.103(3) Uani 1 1 d . . . .
H15A H 0.4273 0.3075 0.7262 0.155 Uiso 1 1 calc GR . . .
H15B H 0.5109 0.2366 0.7943 0.155 Uiso 1 1 calc GR . . .
H15C H 0.5782 0.2442 0.7136 0.155 Uiso 1 1 calc GR . . .
C16 C 0.5355(9) 0.4546(7) 0.8403(6) 0.101(3) Uani 1 1 d . . . .
H16A H 0.4310 0.4603 0.8053 0.152 Uiso 1 1 calc GR . . .
H16B H 0.5847 0.5180 0.8492 0.152 Uiso 1 1 calc GR . . .
H16C H 0.5208 0.4271 0.8907 0.152 Uiso 1 1 calc GR . . .

loop_
_atom_site_aniso_label
_atom_site_aniso_U_11
_atom_site_aniso_U_22
_atom_site_aniso_U_33
_atom_site_aniso_U_23
_atom_site_aniso_U_13
_atom_site_aniso_U_12
Ir1 0.04079(12) 0.03867(11) 0.03721(12) 0.00435(7) 0.01219(8) -0.00103(7)
P1 0.0418(7) 0.0737(10) 0.0629(10) 0.0158(8) 0.0049(7) -0.0029(7)
F1 0.055(2) 0.120(4) 0.099(3) 0.047(3) 0.022(2) 0.014(2)
F2 0.305(18) 0.092(8) 0.103(9) -0.013(7) 0.137(11) -0.023(9)
F3 0.075(5) 0.116(8) 0.062(5) 0.027(5) -0.016(3) -0.030(4)
F4 0.179(13) 0.149(13) 0.227(19) 0.094(13) -0.137(13) -0.082(10)
F5 0.117(9) 0.103(11) 0.084(8) 0.046(7) 0.018(7) -0.010(7)
F6 0.31(2) 0.070(5) 0.106(7) -0.026(5) 0.054(11) 0.021(8)
F2A 0.20(3) 0.043(11) 0.017(8) 0.001(7) -0.023(14) 0.007(12)
F3A 0.040(9) 0.12(2) 0.078(19) 0.053(15) -0.013(9) -0.011(10)
F4A 0.070(13) 0.14(2) 0.067(14) 0.036(13) -0.014(10) -0.063(12)
F5A 0.16(4) 0.023(9) 0.11(3) 0.023(11) 0.00(2) 0.016(13)
F6A 0.18(4) 0.051(12) 0.101(19) -0.008(12) -0.001(19) -0.040(16)
C1 0.048(3) 0.044(3) 0.086(5) 0.000(3) 0.024(3) 0.006(2)
C2 0.041(3) 0.098(5) 0.036(3) 0.001(3) 0.006(2) -0.003(3)
C3 0.045(3) 0.042(3) 0.095(5) -0.013(3) 0.029(3) -0.005(2)
C4 0.039(3) 0.084(4) 0.069(4) 0.032(3) 0.016(3) -0.002(3)
C5 0.048(3) 0.080(4) 0.054(3) -0.021(3) 0.024(3) -0.017(3)
C6 0.081(6) 0.058(4) 0.224(13) 0.039(6) 0.055(7) 0.024(4)
C7 0.061(5) 0.251(15) 0.053(4) -0.004(6) -0.003(4) -0.029(6)
C8 0.083(5) 0.063(4) 0.260(14) -0.068(7) 0.077(7) -0.025(4)
C9 0.072(5) 0.218(12) 0.145(9) 0.128(9) 0.031(6) 0.001(6)
C10 0.090(6) 0.181(10) 0.094(6) -0.081(7) 0.041(5) -0.045(6)
C11 0.063(3) 0.060(3) 0.058(4) 0.009(3) 0.023(3) -0.004(3)
C12 0.081(5) 0.065(4) 0.060(4) 0.013(3) 0.026(3) -0.002(3)
C13 0.150(9) 0.059(4) 0.055(4) 0.009(3) 0.000(5) -0.012(5)
C14 0.066(5) 0.205(12) 0.118(8) 0.101(8) -0.008(5) -0.004(6)
C15 0.073(5) 0.128(8) 0.096(6) -0.011(6) -0.021(4) -0.027(5)
C16 0.056(4) 0.100(6) 0.146(8) 0.017(6) 0.015(5) 0.018(4)

loop_
_atom_type_symbol
_atom_type_description
_atom_type_scat_dispersion_real
_atom_type_scat_dispersion_imag
_atom_type_scat_source
C C 0.0033 0.0016 'International Tables Vol C Tables 4.2.6.8 and 6.1.1.4'
H H 0.0000 0.0000 'International Tables Vol C Tables 4.2.6.8 and 6.1.1.4'
F F 0.0171 0.0103 'International Tables Vol C Tables 4.2.6.8 and 6.1.1.4'
Ir Ir -1.4442 7.9887 'International Tables Vol C Tables 4.2.6.8 and 6.1.1.4'
P P 0.1023 0.0942 'International Tables Vol C Tables 4.2.6.8 and 6.1.1.4'

loop_
_geom_angle_atom_site_label_1
_geom_angle_atom_site_label_2
_geom_angle_atom_site_label_3
_geom_angle
P1 Ir1 C1 147.79(19)
P1 Ir1 C3 119.75(18)
P1 Ir1 C4 101.11(16)
P1 Ir1 C5 113.21(19)
C1 Ir1 C3 61.0(2)
C1 Ir1 C4 59.5(2)
C1 Ir1 C5 35.9(2)
C2 Ir1 P1 156.56(18)
C2 Ir1 C1 37.1(2)
C2 Ir1 C3 36.8(2)
C2 Ir1 C4 60.3(2)
C2 Ir1 C5 61.2(2)
C3 Ir1 C4 35.9(2)
C5 Ir1 C3 60.6(2)
C5 Ir1 C4 35.7(2)
C11 Ir1 P1 85.7(2)
C11 Ir1 C1 114.9(3)
C11 Ir1 C2 112.8(3)
C11 Ir1 C3 138.9(3)
C11 Ir1 C4 173.1(3)
C11 Ir1 C5 142.0(3)
C14 P1 Ir1 116.9(3)
C15 P1 Ir1 116.0(3)
C15 P1 C14 98.7(5)
C16 P1 Ir1 118.9(3)
C16 P1 C14 100.4(5)
C16 P1 C15 102.8(4)
C2 C1 Ir1 71.4(3)
C2 C1 C6 125.5(8)
C5 C1 Ir1 72.2(3)
C5 C1 C2 108.6(5)
C5 C1 C6 125.7(8)
C6 C1 Ir1 126.3(5)
C1 C2 Ir1 71.4(3)
C1 C2 C7 127.0(8)
C3 C2 Ir1 72.1(3)
C3 C2 C1 106.5(5)
C3 C2 C7 125.8(7)
C7 C2 Ir1 129.0(5)
C2 C3 Ir1 71.1(3)
C2 C3 C8 125.0(8)
C4 C3 Ir1 73.5(3)
C4 C3 C2 107.6(5)
C4 C3 C8 126.7(8)
C8 C3 Ir1 128.3(4)
C3 C4 Ir1 70.6(3)
C3 C4 C9 124.9(8)
C5 C4 Ir1 70.4(3)
C5 C4 C3 108.9(5)
C5 C4 C9 125.6(8)
C9 C4 Ir1 132.0(5)
C1 C5 Ir1 71.8(3)
C1 C5 C4 108.3(5)
C1 C5 C10 125.6(8)
C4 C5 Ir1 73.9(3)
C4 C5 C10 125.7(8)
C10 C5 Ir1 125.7(5)
C1 C6 H6A 109.5
C1 C6 H6B 109.5
C1 C6 H6C 109.5
H6A C6 H6B 109.5
H6A C6 H6C 109.5
H6B C6 H6C 109.5
C2 C7 H7A 109.5
C2 C7 H7B 109.5
C2 C7 H7C 109.5
H7A C7 H7B 109.5
H7A C7 H7C 109.5
H7B C7 H7C 109.5
C3 C8 H8A 109.5
C3 C8 H8B 109.5
C3 C8 H8C 109.5
H8A C8 H8B 109.5
H8A C8 H8C 109.5
H8B C8 H8C 109.5
C4 C9 H9A 109.5
C4 C9 H9B 109.5
C4 C9 H9C 109.5
H9A C9 H9B 109.5
H9A C9 H9C 109.5
H9B C9 H9C 109.5
C5 C10 H10A 109.5
C5 C10 H10B 109.5
C5 C10 H10C 109.5
H10A C10 H10B 109.5
H10A C10 H10C 109.5
H10B C10 H10C 109.5
F1 C11 Ir1 126.9(4)
F1 C11 C12 99.0(5)
C12 C11 Ir1 134.0(5)
F2 C12 C11 108.1(8)
F2 C12 C13 99.8(8)
F3 C12 F2 105.5(10)
F3 C12 C11 108.6(7)
F3 C12 C13 114.1(8)
F2A C12 F3A 116(2)
F2A C12 C11 115.7(12)
F2A C12 C13 105.2(16)
F3A C12 C11 107.7(12)
F3A C12 C13 90.4(16)
C11 C12 C13 119.3(6)
F4 C13 F5 108.5(13)
F4 C13 F6 109.4(12)
F4 C13 C12 121.5(11)
F5 C13 F6 104.5(12)
F5 C13 C12 109.1(10)
F6 C13 C12 102.5(8)
F4A C13 C12 102.1(13)
F5A C13 F4A 101(3)
F5A C13 C12 113(2)
F6A C13 F4A 91(2)
F6A C13 F5A 125(2)
F6A C13 C12 116.2(12)
P1 C14 H14A 109.5
P1 C14 H14B 109.5
P1 C14 H14C 109.5
H14A C14 H14B 109.5
H14A C14 H14C 109.5
H14B C14 H14C 109.5
P1 C15 H15A 109.5
P1 C15 H15B 109.5
P1 C15 H15C 109.5
H15A C15 H15B 109.5
H15A C15 H15C 109.5
H15B C15 H15C 109.5
P1 C16 H16A 109.5
P1 C16 H16B 109.5
P1 C16 H16C 109.5
H16A C16 H16B 109.5
H16A C16 H16C 109.5
H16B C16 H16C 109.5

loop_
_geom_bond_atom_site_label_1
_geom_bond_atom_site_label_2
_geom_bond_distance
Ir1 P1 2.2443(18)
Ir1 C1 2.244(5)
Ir1 C2 2.244(6)
Ir1 C3 2.257(5)
Ir1 C4 2.294(5)
Ir1 C5 2.250(5)
Ir1 C11 1.863(6)
P1 C14 1.826(8)
P1 C15 1.823(8)
P1 C16 1.813(8)
F1 C11 1.445(7)
F2 C12 1.380(11)
F3 C12 1.363(10)
F4 C13 1.262(13)
F5 C13 1.287(11)
F6 C13 1.382(12)
F2A C12 1.359(17)
F3A C12 1.391(17)
F4A C13 1.397(17)
F5A C13 1.322(19)
F6A C13 1.312(17)
C1 C2 1.429(9)
C1 C5 1.387(9)
C1 C6 1.491(8)
C2 C3 1.422(9)
C2 C7 1.494(10)
C3 C4 1.403(10)
C3 C8 1.491(9)
C4 C5 1.393(10)
C4 C9 1.509(10)
C5 C10 1.518(9)
C6 H6A 0.9700
C6 H6B 0.9700
C6 H6C 0.9700
C7 H7A 0.9700
C7 H7B 0.9700
C7 H7C 0.9700
C8 H8A 0.9700
C8 H8B 0.9700
C8 H8C 0.9700
C9 H9A 0.9700
C9 H9B 0.9700
C9 H9C 0.9700
C10 H10A 0.9700
C10 H10B 0.9700
C10 H10C 0.9700
C11 C12 1.455(9)
C12 C13 1.517(10)
C14 H14A 0.9700
C14 H14B 0.9700
C14 H14C 0.9700
C15 H15A 0.9700
C15 H15B 0.9700
C15 H15C 0.9700
C16 H16A 0.9700
C16 H16B 0.9700
C16 H16C 0.9700
